data_4104900
loop_
_publ_author_name
'Marja Hyv\"arinen'
'Juha Vaara'
'Anna Goldammer'
'Barbara Kutzky'
'Kaspar Hegetschweiler'
'Martin Kaupp'
'Michal Straka'

_publ_section_title
;
 Characteristic Spin-Orbit Induced 1H(CH2) Chemical Shifts upon
 Deprotonation of Group 9 Polyamine Aqua and Alcohol Complexes
;
_journal_name_full 'Journal of the American Chemical Society'
_journal_page_first 11909
_journal_page_last 11918
_journal_paper_doi 10.1021/ja903637m
_journal_volume 131
_journal_year 2009
_chemical_formula_sum 'C12 H36 Cl8 N8 O2 Rh2 Zn'
_chemical_formula_weight 879.28
_chemical_name_systematic
; 
 ? 
;
_space_group_IT_number 19
_symmetry_cell_setting orthorhombic
_symmetry_space_group_name_Hall 'P 2ac 2ab'
_symmetry_space_group_name_H-M 'P 21 21 21'
_atom_sites_solution_hydrogens geom
_atom_sites_solution_primary direct
_atom_sites_solution_secondary difmap
_audit_creation_method SHELXL-97
_cell_angle_alpha 90.00
_cell_angle_beta 90.00
_cell_angle_gamma 90.00
_cell_formula_units_Z 4
_cell_length_a 7.1150(10)
_cell_length_b 20.084(4)
_cell_length_c 20.490(4)
_cell_measurement_temperature 200(2)
_cell_volume 2928.0(9)
_computing_cell_refinement 'STOE IPDS Software, Vers.2.87, 1997'
_computing_data_collection 'STOE IPDS Software, Vers.2.87, 1997'
_computing_data_reduction 'STOE IPDS Software, Vers.2.87, 1997'
_computing_structure_refinement 'SHELXL-97 (Sheldrick, 1997)'
_computing_structure_solution 'SHELXS-97 (Sheldrick, 1990)'
_diffrn_ambient_temperature 200(2)
_diffrn_measured_fraction_theta_full 0.994
_diffrn_measured_fraction_theta_max 0.994
_diffrn_measurement_device_type 'Stoe IPDS'
_diffrn_measurement_method 'image plate'
_diffrn_radiation_monochromator graphite
_diffrn_radiation_source 'fine-focus sealed tube'
_diffrn_radiation_type MoK\a
_diffrn_radiation_wavelength 0.71073
_diffrn_reflns_av_R_equivalents 0.0787
_diffrn_reflns_av_sigmaI/netI 0.0472
_diffrn_reflns_limit_h_max 8
_diffrn_reflns_limit_h_min -8
_diffrn_reflns_limit_k_max 22
_diffrn_reflns_limit_k_min -22
_diffrn_reflns_limit_l_max 23
_diffrn_reflns_limit_l_min -23
_diffrn_reflns_number 18402
_diffrn_reflns_theta_full 23.96
_diffrn_reflns_theta_max 23.96
_diffrn_reflns_theta_min 1.99
_exptl_absorpt_coefficient_mu 2.684
_exptl_absorpt_correction_T_max 0.7751
_exptl_absorpt_correction_T_min 0.3471
_exptl_absorpt_correction_type empirical
_exptl_crystal_colour yellow
_exptl_crystal_density_diffrn 1.995
_exptl_crystal_description prism
_exptl_crystal_F_000 1744
_exptl_crystal_size_max 0.5
_exptl_crystal_size_mid 0.2
_exptl_crystal_size_min 0.1
_refine_diff_density_max 0.947
_refine_diff_density_min -1.196
_refine_diff_density_rms 0.122
_refine_ls_abs_structure_details 'Flack H D (1983), Acta Cryst. A39, 876-881'
_refine_ls_abs_structure_Flack 0.006(16)
_refine_ls_extinction_method none
_refine_ls_goodness_of_fit_ref 0.996
_refine_ls_hydrogen_treatment constr
_refine_ls_matrix_type full
_refine_ls_number_parameters 298
_refine_ls_number_reflns 4534
_refine_ls_number_restraints 0
_refine_ls_restrained_S_all 0.996
_refine_ls_R_factor_all 0.0309
_refine_ls_R_factor_gt 0.0291
_refine_ls_shift/su_max 0.005
_refine_ls_shift/su_mean 0.001
_refine_ls_structure_factor_coef Fsqd
_refine_ls_weighting_details 'calc w=1/[\s^2^(Fo^2^)+(0.0474P)^2^+0.0000P] where P=(Fo^2^+2Fc^2^)/3'
_refine_ls_weighting_scheme calc
_refine_ls_wR_factor_gt 0.0694
_refine_ls_wR_factor_ref 0.0699
_reflns_number_gt 4280
_reflns_number_total 4534
_reflns_threshold_expression >2sigma(I)
_cod_data_source_file ja903637m_si_002.cif
_cod_data_source_block sh2105
_cod_database_code 4104900

loop_
_symmetry_equiv_pos_as_xyz
'x, y, z'
'-x+1/2, -y, z+1/2'
'-x, y+1/2, -z+1/2'
'x+1/2, -y+1/2, -z'

loop_
_atom_site_label
_atom_site_type_symbol
_atom_site_fract_x
_atom_site_fract_y
_atom_site_fract_z
_atom_site_U_iso_or_equiv
_atom_site_adp_type
_atom_site_occupancy
_atom_site_symmetry_multiplicity
_atom_site_calc_flag
_atom_site_refinement_flags
Zn1 Zn 1.11475(9) 0.49522(3) 0.77785(3) 0.01922(14) Uani 1 1 d .
Cl1 Cl 1.2465(2) 0.55886(7) 0.69753(6) 0.0324(3) Uani 1 1 d .
Cl2 Cl 1.3173(3) 0.48613(7) 0.86183(8) 0.0454(4) Uani 1 1 d .
Cl3 Cl 0.8423(2) 0.54237(7) 0.81242(7) 0.0357(4) Uani 1 1 d .
Cl4 Cl 1.0442(2) 0.39295(7) 0.73783(9) 0.0448(4) Uani 1 1 d .
Rh1 Rh 0.82018(5) 0.632640(17) 0.560930(17) 0.01235(10) Uani 1 1 d .
Cl11 Cl 0.96840(19) 0.72715(6) 0.60854(6) 0.0230(3) Uani 1 1 d .
Cl12 Cl 0.51720(19) 0.67775(6) 0.58291(6) 0.0211(3) Uani 1 1 d .
N11 N 0.7209(6) 0.5462(2) 0.52185(19) 0.0163(9) Uani 1 1 d .
C11 C 0.6067(8) 0.5662(3) 0.4637(2) 0.0206(11) Uani 1 1 d .
H11A H 0.4865 0.5862 0.4781 0.025 Uiso 1 1 calc R
H11B H 0.5780 0.5266 0.4367 0.025 Uiso 1 1 calc R
C12 C 0.7182(8) 0.6168(3) 0.4235(2) 0.0233(12) Uani 1 1 d .
H12A H 0.8242 0.5941 0.4015 0.028 Uiso 1 1 calc R
H12B H 0.6361 0.6364 0.3896 0.028 Uiso 1 1 calc R
N12 N 0.7924(7) 0.6710(2) 0.4671(2) 0.0202(9) Uani 1 1 d .
H12C H 0.7107 0.7065 0.4673 0.024 Uiso 1 1 calc R
H12D H 0.9071 0.6856 0.4521 0.024 Uiso 1 1 calc R
C13 C 0.8859(7) 0.5014(2) 0.5012(2) 0.0207(11) Uani 1 1 d .
H13A H 0.8548 0.4544 0.5111 0.025 Uiso 1 1 calc R
H13B H 0.9049 0.5052 0.4535 0.025 Uiso 1 1 calc R
C14 C 1.0652(8) 0.5202(2) 0.5360(3) 0.0203(11) Uani 1 1 d .
H14A H 1.0667 0.4999 0.5799 0.024 Uiso 1 1 calc R
H14B H 1.1744 0.5029 0.5113 0.024 Uiso 1 1 calc R
N13 N 1.0805(6) 0.5937(2) 0.5419(2) 0.0201(10) Uani 1 1 d .
H13C H 1.1270 0.6113 0.5038 0.024 Uiso 1 1 calc R
H13D H 1.1619 0.6044 0.5752 0.024 Uiso 1 1 calc R
C15 C 0.6073(8) 0.5144(2) 0.5753(2) 0.0212(11) Uani 1 1 d .
H15A H 0.5759 0.4680 0.5630 0.025 Uiso 1 1 calc R
H15B H 0.4883 0.5391 0.5813 0.025 Uiso 1 1 calc R
C16 C 0.7170(8) 0.5144(2) 0.6383(2) 0.0229(12) Uani 1 1 d .
H16A H 0.6328 0.5030 0.6751 0.027 Uiso 1 1 calc R
H16B H 0.8181 0.4806 0.6362 0.027 Uiso 1 1 calc R
N14 N 0.8014(7) 0.58235(18) 0.64925(19) 0.0192(9) Uani 1 1 d .
H14C H 0.9191 0.5781 0.6673 0.023 Uiso 1 1 calc R
H14D H 0.7275 0.6062 0.6778 0.023 Uiso 1 1 calc R
Rh2 Rh 0.53268(5) 0.787679(17) 0.875428(17) 0.01280(10) Uani 1 1 d .
Cl21 Cl 0.68200(19) 0.85732(6) 0.95350(6) 0.0224(3) Uani 1 1 d .
Cl22 Cl 0.23085(18) 0.82227(6) 0.91252(6) 0.0222(3) Uani 1 1 d .
N21 N 0.4333(6) 0.72622(19) 0.80472(18) 0.0160(9) Uani 1 1 d .
C21 C 0.3167(9) 0.6744(2) 0.8399(2) 0.0232(12) Uani 1 1 d .
H21A H 0.2866 0.6372 0.8100 0.028 Uiso 1 1 calc R
H21B H 0.1973 0.6944 0.8551 0.028 Uiso 1 1 calc R
C22 C 0.4289(8) 0.6487(2) 0.8979(2) 0.0227(12) Uani 1 1 d .
H22A H 0.3474 0.6208 0.9259 0.027 Uiso 1 1 calc R
H22B H 0.5344 0.6208 0.8822 0.027 Uiso 1 1 calc R
N22 N 0.5048(6) 0.7065(2) 0.93711(19) 0.0192(9) Uani 1 1 d .
H22C H 0.6196 0.6956 0.9548 0.023 Uiso 1 1 calc R
H22D H 0.4237 0.7166 0.9707 0.023 Uiso 1 1 calc R
C23 C 0.5951(8) 0.6932(3) 0.7685(2) 0.0211(11) Uani 1 1 d .
H23A H 0.6116 0.6473 0.7851 0.025 Uiso 1 1 calc R
H23B H 0.5636 0.6903 0.7215 0.025 Uiso 1 1 calc R
C24 C 0.7769(8) 0.7308(3) 0.7765(2) 0.0233(12) Uani 1 1 d .
H24A H 0.8842 0.7006 0.7681 0.028 Uiso 1 1 calc R
H24B H 0.7823 0.7676 0.7444 0.028 Uiso 1 1 calc R
N23 N 0.7904(6) 0.7581(2) 0.8438(2) 0.0184(9) Uani 1 1 d .
H23C H 0.8716 0.7937 0.8442 0.022 Uiso 1 1 calc R
H23D H 0.8373 0.7260 0.8714 0.022 Uiso 1 1 calc R
C25 C 0.3177(8) 0.7685(3) 0.7592(2) 0.0246(12) Uani 1 1 d .
H25A H 0.1980 0.7811 0.7805 0.030 Uiso 1 1 calc R
H25B H 0.2878 0.7431 0.7191 0.030 Uiso 1 1 calc R
C26 C 0.4292(9) 0.8310(3) 0.7416(3) 0.0299(14) Uani 1 1 d .
H26A H 0.5324 0.8195 0.7112 0.036 Uiso 1 1 calc R
H26B H 0.3461 0.8637 0.7199 0.036 Uiso 1 1 calc R
N24 N 0.5091(7) 0.8607(2) 0.8035(2) 0.0250(10) Uani 1 1 d .
H24C H 0.4319 0.8944 0.8180 0.030 Uiso 1 1 calc R
H24D H 0.6256 0.8787 0.7950 0.030 Uiso 1 1 calc R
O1W O 0.6792(6) 0.84342(18) 0.5821(2) 0.0328(9) Uani 1 1 d .
O2W O 0.3939(6) 0.8536(2) 1.07307(19) 0.0352(10) Uani 1 1 d .

loop_
_atom_site_aniso_label
_atom_site_aniso_U_11
_atom_site_aniso_U_22
_atom_site_aniso_U_33
_atom_site_aniso_U_23
_atom_site_aniso_U_13
_atom_site_aniso_U_12
Zn1 0.0224(3) 0.0122(3) 0.0230(3) -0.0020(2) -0.0018(2) 0.0009(2)
Cl1 0.0305(8) 0.0434(8) 0.0235(7) 0.0060(6) 0.0008(6) -0.0100(6)
Cl2 0.0543(10) 0.0309(8) 0.0510(9) 0.0161(7) -0.0323(9) -0.0141(8)
Cl3 0.0417(9) 0.0372(8) 0.0284(7) 0.0005(6) 0.0075(7) 0.0218(7)
Cl4 0.0336(9) 0.0220(7) 0.0790(11) -0.0263(7) 0.0039(8) -0.0051(7)
Rh1 0.0143(2) 0.00727(17) 0.01545(18) 0.00000(14) -0.00020(15) 0.00079(15)
Cl11 0.0252(7) 0.0124(5) 0.0315(6) -0.0038(5) -0.0037(6) -0.0028(5)
Cl12 0.0195(7) 0.0162(5) 0.0276(6) -0.0005(5) 0.0036(5) 0.0043(5)
N11 0.012(2) 0.019(2) 0.017(2) -0.0007(17) 0.0013(17) 0.0000(18)
C11 0.019(3) 0.024(3) 0.019(2) -0.008(2) -0.007(2) 0.001(2)
C12 0.028(3) 0.022(3) 0.020(2) -0.001(2) 0.000(2) 0.009(2)
N12 0.023(3) 0.015(2) 0.023(2) 0.0040(17) 0.0008(19) 0.0011(19)
C13 0.024(3) 0.017(3) 0.022(2) -0.005(2) 0.003(2) 0.003(2)
C14 0.022(3) 0.014(2) 0.026(3) -0.004(2) 0.002(2) 0.005(2)
N13 0.019(3) 0.015(2) 0.026(2) 0.0007(16) -0.0004(19) 0.0003(18)
C15 0.023(3) 0.012(2) 0.029(3) 0.002(2) 0.007(2) 0.001(2)
C16 0.031(3) 0.013(2) 0.025(3) 0.005(2) 0.004(2) 0.000(2)
N14 0.025(3) 0.0103(19) 0.022(2) 0.0004(16) 0.0013(19) 0.0014(19)
Rh2 0.0149(2) 0.00852(18) 0.01498(18) -0.00070(14) 0.00113(15) 0.00151(15)
Cl21 0.0243(7) 0.0177(6) 0.0253(6) -0.0066(5) -0.0029(5) -0.0004(6)
Cl22 0.0193(7) 0.0233(6) 0.0241(6) -0.0033(5) 0.0034(5) 0.0063(5)
N21 0.017(2) 0.013(2) 0.0175(19) -0.0007(16) -0.0018(17) 0.0024(17)
C21 0.023(3) 0.018(3) 0.028(3) -0.008(2) 0.002(2) -0.001(2)
C22 0.027(3) 0.015(3) 0.026(3) -0.001(2) 0.004(2) -0.005(2)
N22 0.019(2) 0.020(2) 0.0190(19) -0.0025(18) 0.0024(18) -0.0019(19)
C23 0.020(3) 0.022(3) 0.021(2) -0.004(2) 0.002(2) 0.006(2)
C24 0.025(3) 0.020(3) 0.025(3) -0.004(2) 0.006(2) 0.007(2)
N23 0.018(3) 0.013(2) 0.024(2) -0.0017(17) 0.0017(19) 0.0004(18)
C25 0.020(3) 0.032(3) 0.022(2) -0.004(2) -0.004(2) 0.005(2)
C26 0.038(4) 0.028(3) 0.024(3) 0.007(2) 0.000(3) 0.010(3)
N24 0.031(3) 0.018(2) 0.026(2) -0.0001(18) 0.006(2) 0.006(2)
O1W 0.033(2) 0.0189(18) 0.047(2) 0.0017(16) -0.009(2) 0.0031(18)
O2W 0.034(2) 0.035(2) 0.037(2) -0.0018(18) 0.0057(19) -0.008(2)

loop_
_atom_type_symbol
_atom_type_description
_atom_type_scat_dispersion_real
_atom_type_scat_dispersion_imag
_atom_type_scat_source
C C 0.0033 0.0016 'International Tables Vol C Tables 4.2.6.8 and 6.1.1.4'
H H 0.0000 0.0000 'International Tables Vol C Tables 4.2.6.8 and 6.1.1.4'
N N 0.0061 0.0033 'International Tables Vol C Tables 4.2.6.8 and 6.1.1.4'
O O 0.0106 0.0060 'International Tables Vol C Tables 4.2.6.8 and 6.1.1.4'
Cl Cl 0.1484 0.1585 'International Tables Vol C Tables 4.2.6.8 and 6.1.1.4'
Zn Zn 0.2839 1.4301 'International Tables Vol C Tables 4.2.6.8 and 6.1.1.4'
Rh Rh -1.1178 0.9187 'International Tables Vol C Tables 4.2.6.8 and 6.1.1.4'

loop_
_geom_angle_atom_site_label_1
_geom_angle_atom_site_label_2
_geom_angle_atom_site_label_3
_geom_angle
Cl2 Zn1 Cl4 110.16(7)
Cl2 Zn1 Cl3 109.98(7)
Cl4 Zn1 Cl3 107.56(7)
Cl2 Zn1 Cl1 109.45(6)
Cl4 Zn1 Cl1 109.69(6)
Cl3 Zn1 Cl1 109.98(6)
N11 Rh1 N13 85.03(16)
N11 Rh1 N14 84.59(16)
N13 Rh1 N14 92.18(18)
N11 Rh1 N12 85.37(16)
N13 Rh1 N12 92.98(17)
N14 Rh1 N12 168.28(18)
N11 Rh1 Cl11 173.58(12)
N13 Rh1 Cl11 88.96(13)
N14 Rh1 Cl11 93.40(12)
N12 Rh1 Cl11 97.21(12)
N11 Rh1 Cl12 94.85(12)
N13 Rh1 Cl12 179.88(15)
N14 Rh1 Cl12 87.81(13)
N12 Rh1 Cl12 87.01(13)
Cl11 Rh1 Cl12 91.16(5)
C11 N11 C15 113.7(4)
C11 N11 C13 110.6(4)
C15 N11 C13 111.2(4)
C11 N11 Rh1 105.8(3)
C15 N11 Rh1 105.2(3)
C13 N11 Rh1 110.0(3)
N11 C11 C12 109.0(4)
N12 C12 C11 110.1(4)
C12 N12 Rh1 108.3(3)
C14 C13 N11 111.6(4)
N13 C14 C13 110.5(4)
C14 N13 Rh1 109.2(3)
N11 C15 C16 110.2(4)
N14 C16 C15 109.6(4)
C16 N14 Rh1 109.6(3)
N21 Rh2 N23 84.75(17)
N21 Rh2 N22 85.63(15)
N23 Rh2 N22 92.93(17)
N21 Rh2 N24 84.00(16)
N23 Rh2 N24 93.00(18)
N22 Rh2 N24 167.53(18)
N21 Rh2 Cl21 173.78(12)
N23 Rh2 Cl21 89.07(12)
N22 Rh2 Cl21 95.45(12)
N24 Rh2 Cl21 95.60(13)
N21 Rh2 Cl22 95.23(12)
N23 Rh2 Cl22 179.97(15)
N22 Rh2 Cl22 87.04(13)
N24 Rh2 Cl22 87.02(14)
Cl21 Rh2 Cl22 90.95(5)
C25 N21 C21 112.5(4)
C25 N21 C23 110.9(4)
C21 N21 C23 110.3(4)
C25 N21 Rh2 106.8(3)
C21 N21 Rh2 105.6(3)
C23 N21 Rh2 110.5(3)
N21 C21 C22 108.5(4)
N22 C22 C21 110.0(4)
C22 N22 Rh2 108.3(3)
C24 C23 N21 112.2(4)
N23 C24 C23 109.9(4)
C24 N23 Rh2 110.2(3)
N21 C25 C26 109.0(4)
N24 C26 C25 108.8(4)
C26 N24 Rh2 110.2(3)

loop_
_geom_bond_atom_site_label_1
_geom_bond_atom_site_label_2
_geom_bond_distance
Zn1 Cl2 2.2519(16)
Zn1 Cl4 2.2677(15)
Zn1 Cl3 2.2705(16)
Zn1 Cl1 2.2851(15)
Rh1 N11 2.038(4)
Rh1 N13 2.048(4)
Rh1 N14 2.077(4)
Rh1 N12 2.080(4)
Rh1 Cl11 2.3804(13)
Rh1 Cl12 2.3813(14)
N11 C11 1.497(6)
N11 C15 1.504(6)
N11 C13 1.538(6)
C11 C12 1.529(8)
C12 N12 1.504(7)
C13 C14 1.510(7)
C14 N13 1.484(7)
C15 C16 1.508(8)
C16 N14 1.507(6)
Rh2 N21 2.030(4)
Rh2 N23 2.034(4)
Rh2 N22 2.072(4)
Rh2 N24 2.087(4)
Rh2 Cl21 2.3757(13)
Rh2 Cl22 2.3817(14)
N21 C25 1.506(7)
N21 C21 1.514(7)
N21 C23 1.522(6)
C21 C22 1.521(7)
C22 N22 1.512(6)
C23 C24 1.507(8)
C24 N23 1.487(6)
C25 C26 1.529(8)
C26 N24 1.511(7)
